data_2222472
loop_
_publ_author_name
'Balasubramani, Kasthuri'
'Fun, Hoong-Kun'

_publ_section_title
;
 2,3-Diaminopyridinium 4-nitrobenzoate
;
_journal_coeditor_code TK2462
_journal_issue 7
_journal_name_full 'Acta Crystallographica Section E'
_journal_page_first o1511
_journal_page_last o1512
_journal_paper_doi 10.1107/S160053680902100X
_journal_volume 65
_journal_year 2009
_chemical_formula_iupac 'C5 H8 N3 +, C7 H4 N O4 -'
_chemical_formula_moiety 'C5 H8 N3 +, C7 H4 N O4 -'
_chemical_formula_sum 'C12 H12 N4 O4'
_chemical_formula_weight 276.26
_chemical_name_systematic
;
2,3-Diaminopyridinium 4-nitrobenzoate
;
_space_group_IT_number 4
_symmetry_cell_setting monoclinic
_symmetry_space_group_name_Hall 'P 2yb'
_symmetry_space_group_name_H-M 'P 1 21 1'
_atom_sites_solution_hydrogens geom
_atom_sites_solution_primary direct
_atom_sites_solution_secondary difmap
_audit_creation_method SHELXL-97
_cell_angle_alpha 90
_cell_angle_beta 101.9670(10)
_cell_angle_gamma 90
_cell_formula_units_Z 2
_cell_length_a 8.0827(2)
_cell_length_b 6.73650(10)
_cell_length_c 11.4489(3)
_cell_measurement_reflns_used 2526
_cell_measurement_temperature 100.00(10)
_cell_measurement_theta_max 31.7
_cell_measurement_theta_min 2.8
_cell_volume 609.83(2)
_computing_cell_refinement 'SAINT (Bruker, 2005)'
_computing_data_collection 'APEX2 (Bruker, 2005)'
_computing_data_reduction 'SAINT (Bruker, 2005)'
_computing_molecular_graphics 'SHELXTL (Sheldrick, 2008)'
_computing_publication_material 'SHELXTL (Sheldrick, 2008) and PLATON (Spek, 2009)'
_computing_structure_refinement 'SHELXTL (Sheldrick, 2008)'
_computing_structure_solution 'SHELXTL (Sheldrick, 2008)'
_diffrn_ambient_temperature 100.00(10)
_diffrn_measured_fraction_theta_full 0.993
_diffrn_measured_fraction_theta_max 0.993
_diffrn_measurement_device_type
;
Bruker SMART APEXII CCD area-detector
;
_diffrn_measurement_method '\f and \w'
_diffrn_radiation_monochromator graphite
_diffrn_radiation_source 'fine-focus sealed tube'
_diffrn_radiation_type MoK\a
_diffrn_radiation_wavelength 0.71073
_diffrn_reflns_av_R_equivalents 0.045
_diffrn_reflns_av_sigmaI/netI 0.053
_diffrn_reflns_limit_h_max 12
_diffrn_reflns_limit_h_min -12
_diffrn_reflns_limit_k_max 10
_diffrn_reflns_limit_k_min -10
_diffrn_reflns_limit_l_max 18
_diffrn_reflns_limit_l_min -17
_diffrn_reflns_number 11659
_diffrn_reflns_theta_full 34.9
_diffrn_reflns_theta_max 34.9
_diffrn_reflns_theta_min 2.6
_diffrn_standards_number 0
_exptl_absorpt_coefficient_mu 0.116
_exptl_absorpt_correction_T_max 0.988
_exptl_absorpt_correction_T_min 0.972
_exptl_absorpt_correction_type multi-scan
_exptl_absorpt_process_details '(SADABS; Bruker, 2005)'
_exptl_crystal_colour brown
_exptl_crystal_density_diffrn 1.504
_exptl_crystal_density_method 'not measured'
_exptl_crystal_description block
_exptl_crystal_F_000 288
_exptl_crystal_size_max 0.25
_exptl_crystal_size_mid 0.17
_exptl_crystal_size_min 0.10
_refine_diff_density_max 0.43
_refine_diff_density_min -0.30
_refine_ls_extinction_method none
_refine_ls_goodness_of_fit_ref 1.04
_refine_ls_hydrogen_treatment mixed
_refine_ls_matrix_type full
_refine_ls_number_parameters 229
_refine_ls_number_reflns 2808
_refine_ls_number_restraints 1
_refine_ls_restrained_S_all 1.04
_refine_ls_R_factor_all 0.073
_refine_ls_R_factor_gt 0.052
_refine_ls_shift/su_max_lt 0.001
_refine_ls_shift/su_mean 0.000
_refine_ls_structure_factor_coef Fsqd
_refine_ls_weighting_details 'calc w=1/[\s^2^(Fo^2^)+(0.0571P)^2^+0.026P] where P=(Fo^2^+2Fc^2^)/3'
_refine_ls_weighting_scheme calc
_refine_ls_wR_factor_gt 0.107
_refine_ls_wR_factor_ref 0.116
_reflns_number_gt 2155
_reflns_number_total 2808
_reflns_threshold_expression I>2\s(I)
_cod_data_source_file tk2462.cif
_cod_data_source_block I
_cod_depositor_comments
;
The following automatic conversions were performed:
'_symmetry_cell_setting' value 'Monoclinic' changed to 'monoclinic'
according to '/home/saulius/struct/CIF-dictionaries/cif_core.dic'
dictionary named 'cif_core.dic' version 2.4.1 from 2010-06-29.

Automatic conversion script
Id: cif_fix_enum 1527 2010-12-29 10:47:43Z saulius 

The following automatic conversions were performed:

'_symmetry_cell_setting' value 'Monoclinic' changed to 'monoclinic'
according to /home/saulius/struct/CIF-dictionaries/cif_core.dic
dictionary named 'cif_core.dic' version 2.4.1 from 2010-06-29.

Automatic conversion script
Id: cif_fix_values 1715 2011-07-08 13:25:40Z adriana 
;
_cod_original_sg_symbol_H-M 'P 21'
_cod_database_code 2222472
_cod_database_fobs_code 2222472

loop_
_symmetry_equiv_pos_as_xyz
'x, y, z'
'-x, y+1/2, -z'

loop_
_atom_site_type_symbol
_atom_site_label
_atom_site_fract_x
_atom_site_fract_y
_atom_site_fract_z
_atom_site_U_iso_or_equiv
_atom_site_adp_type
_atom_site_calc_flag
_atom_site_refinement_flags
_atom_site_occupancy
_atom_site_disorder_assembly
_atom_site_disorder_group
O O1 -0.0506(2) -0.7085(2) 0.85306(17) 0.0306(4) Uani d . 1 . .
O O2 -0.04637(19) -0.7831(2) 0.66897(16) 0.0269(4) Uani d . 1 . .
O O3 0.35100(19) 0.1109(2) 0.60686(14) 0.0223(3) Uani d . 1 . .
O O4 0.35695(19) 0.1713(2) 0.79972(14) 0.0210(3) Uani d . 1 . .
N N4 -0.0141(2) -0.6717(3) 0.75606(18) 0.0213(4) Uani d . 1 . .
C C1 0.1816(2) -0.1740(3) 0.82546(19) 0.0178(4) Uani d . 1 . .
C C2 0.1021(2) -0.3532(3) 0.8391(2) 0.0183(4) Uani d . 1 . .
C C3 0.0723(2) -0.4824(3) 0.7432(2) 0.0178(4) Uani d . 1 . .
C C4 0.1172(2) -0.4421(3) 0.6355(2) 0.0196(4) Uani d . 1 . .
C C5 0.1973(2) -0.2624(3) 0.6234(2) 0.0180(4) Uani d . 1 . .
C C6 0.2309(2) -0.1287(3) 0.71862(19) 0.0162(4) Uani d . 1 . .
C C7 0.3201(2) 0.0666(3) 0.70675(18) 0.0169(4) Uani d . 1 . .
N N1 0.5459(2) 0.4983(2) 0.80784(16) 0.0179(3) Uani d . 1 . .
N N2 0.5600(2) 0.4619(3) 0.60992(18) 0.0213(4) Uani d . 1 . .
N N3 0.7324(2) 0.8308(3) 0.62077(18) 0.0212(4) Uani d . 1 . .
C C8 0.5959(2) 0.5681(3) 0.71027(19) 0.0166(4) Uani d . 1 . .
C C9 0.6873(2) 0.7522(3) 0.72040(19) 0.0168(4) Uani d . 1 . .
C C10 0.7217(2) 0.8451(3) 0.8301(2) 0.0197(4) Uani d . 1 . .
C C11 0.6717(2) 0.7629(3) 0.9295(2) 0.0213(4) Uani d . 1 . .
C C12 0.5820(2) 0.5895(3) 0.91644(19) 0.0199(4) Uani d . 1 . .
H H1A 0.201(3) -0.084(4) 0.887(2) 0.020(6) Uiso d . 1 . .
H H2A 0.068(3) -0.384(4) 0.914(2) 0.020(6) Uiso d . 1 . .
H H4A 0.089(3) -0.535(5) 0.569(2) 0.033(7) Uiso d . 1 . .
H H5A 0.232(3) -0.233(4) 0.547(2) 0.021(6) Uiso d . 1 . .
H H10A 0.782(3) 0.972(5) 0.834(2) 0.029(7) Uiso d . 1 . .
H H11A 0.711(3) 0.821(4) 1.010(2) 0.027(7) Uiso d . 1 . .
H H12A 0.540(3) 0.527(4) 0.978(2) 0.021(6) Uiso d . 1 . .
H H1N1 0.478(3) 0.375(5) 0.793(3) 0.038(8) Uiso d . 1 . .
H H1N2 0.497(4) 0.353(5) 0.608(3) 0.038(8) Uiso d . 1 . .
H H2N2 0.579(3) 0.496(4) 0.542(2) 0.017(6) Uiso d . 1 . .
H H1N3 0.735(3) 0.759(5) 0.560(2) 0.025(7) Uiso d . 1 . .
H H2N3 0.806(4) 0.917(5) 0.635(3) 0.037(8) Uiso d . 1 . .

loop_
_atom_site_aniso_label
_atom_site_aniso_U_11
_atom_site_aniso_U_22
_atom_site_aniso_U_33
_atom_site_aniso_U_12
_atom_site_aniso_U_13
_atom_site_aniso_U_23
O1 0.0374(9) 0.0213(8) 0.0368(10) -0.0086(6) 0.0162(8) 0.0038(7)
O2 0.0274(7) 0.0170(7) 0.0348(10) -0.0058(6) 0.0027(7) -0.0027(7)
O3 0.0293(7) 0.0175(6) 0.0226(8) -0.0035(5) 0.0109(6) 0.0002(6)
O4 0.0281(7) 0.0164(6) 0.0199(8) -0.0056(5) 0.0083(6) -0.0023(6)
N4 0.0165(7) 0.0146(7) 0.0320(10) -0.0015(6) 0.0030(7) 0.0026(8)
C1 0.0213(8) 0.0139(8) 0.0187(10) -0.0012(7) 0.0053(7) -0.0008(8)
C2 0.0185(8) 0.0155(8) 0.0215(10) -0.0007(6) 0.0054(7) 0.0030(8)
C3 0.0166(8) 0.0116(7) 0.0255(11) -0.0015(6) 0.0053(7) 0.0010(7)
C4 0.0216(8) 0.0132(8) 0.0249(11) -0.0008(6) 0.0067(8) -0.0015(8)
C5 0.0205(8) 0.0146(8) 0.0196(10) -0.0010(7) 0.0056(7) -0.0018(8)
C6 0.0176(8) 0.0111(8) 0.0201(10) 0.0012(6) 0.0043(7) 0.0032(7)
C7 0.0180(8) 0.0128(8) 0.0208(10) 0.0003(6) 0.0058(7) 0.0008(8)
N1 0.0188(7) 0.0161(7) 0.0191(9) -0.0021(6) 0.0048(6) 0.0004(7)
N2 0.0300(9) 0.0176(8) 0.0182(9) -0.0056(6) 0.0094(7) -0.0014(7)
N3 0.0273(8) 0.0178(7) 0.0201(9) -0.0061(7) 0.0089(7) -0.0003(8)
C8 0.0158(7) 0.0136(8) 0.0208(10) -0.0012(6) 0.0046(7) 0.0007(8)
C9 0.0157(7) 0.0161(8) 0.0189(9) 0.0003(6) 0.0042(6) 0.0023(8)
C10 0.0199(8) 0.0168(8) 0.0228(11) -0.0021(7) 0.0055(7) -0.0018(8)
C11 0.0210(8) 0.0225(9) 0.0206(11) -0.0001(7) 0.0051(7) -0.0028(8)
C12 0.0201(8) 0.0223(9) 0.0176(10) -0.0010(7) 0.0045(7) 0.0004(8)

loop_
_atom_type_symbol
_atom_type_description
_atom_type_scat_dispersion_real
_atom_type_scat_dispersion_imag
_atom_type_scat_source
C C 0.0033 0.0000 'International Tables Vol C Tables 4.2.6.8 and 6.1.1.4'
H H 0.0000 0.0000 'International Tables Vol C Tables 4.2.6.8 and 6.1.1.4'
N N 0.0061 0.0000 'International Tables Vol C Tables 4.2.6.8 and 6.1.1.4'
O O 0.0106 0.0000 'International Tables Vol C Tables 4.2.6.8 and 6.1.1.4'

loop_
_geom_angle_atom_site_label_1
_geom_angle_atom_site_label_2
_geom_angle_atom_site_label_3
_geom_angle_site_symmetry_1
_geom_angle_site_symmetry_3
_geom_angle
_geom_angle_publ_flag
O2 N4 O1 . . 123.84(17) ?
O2 N4 C3 . . 118.06(18) ?
O1 N4 C3 . . 118.10(18) ?
C2 C1 C6 . . 120.69(19) ?
C2 C1 H1A . . 119.4(17) ?
C6 C1 H1A . . 119.9(17) ?
C3 C2 C1 . . 117.7(2) ?
C3 C2 H2A . . 122.2(16) ?
C1 C2 H2A . . 120.1(16) ?
C4 C3 C2 . . 123.38(18) ?
C4 C3 N4 . . 118.44(18) ?
C2 C3 N4 . . 118.18(18) ?
C3 C4 C5 . . 118.21(19) ?
C3 C4 H4A . . 120.7(17) ?
C5 C4 H4A . . 121.1(17) ?
C4 C5 C6 . . 120.13(19) ?
C4 C5 H5A . . 118.6(16) ?
C6 C5 H5A . . 121.2(16) ?
C5 C6 C1 . . 119.87(17) ?
C5 C6 C7 . . 120.51(17) ?
C1 C6 C7 . . 119.62(17) ?
O3 C7 O4 . . 125.37(18) ?
O3 C7 C6 . . 118.35(18) ?
O4 C7 C6 . . 116.28(17) ?
C8 N1 C12 . . 123.62(17) ?
C8 N1 H1N1 . . 113.8(17) ?
C12 N1 H1N1 . . 122.6(17) ?
C8 N2 H1N2 . . 119.0(19) ?
C8 N2 H2N2 . . 126.1(17) ?
H1N2 N2 H2N2 . . 114(2) ?
C9 N3 H1N3 . . 121(2) ?
C9 N3 H2N3 . . 114(2) ?
H1N3 N3 H2N3 . . 115(3) ?
N2 C8 N1 . . 118.49(17) ?
N2 C8 C9 . . 123.34(19) ?
N1 C8 C9 . . 118.16(18) ?
N3 C9 C10 . . 122.90(18) ?
N3 C9 C8 . . 119.10(19) ?
C10 C9 C8 . . 117.97(18) ?
C9 C10 C11 . . 121.58(18) ?
C9 C10 H10A . . 116.5(16) ?
C11 C10 H10A . . 121.9(16) ?
C12 C11 C10 . . 119.1(2) ?
C12 C11 H11A . . 120.1(16) ?
C10 C11 H11A . . 120.5(16) ?
N1 C12 C11 . . 119.6(2) ?
N1 C12 H12A . . 115.8(16) ?
C11 C12 H12A . . 124.6(16) ?

loop_
_geom_bond_atom_site_label_1
_geom_bond_atom_site_label_2
_geom_bond_site_symmetry_2
_geom_bond_distance
_geom_bond_publ_flag
O1 N4 . 1.232(2) ?
O2 N4 . 1.232(2) ?
O3 C7 . 1.256(2) ?
O4 C7 . 1.260(2) ?
N4 C3 . 1.476(2) ?
C1 C2 . 1.391(3) ?
C1 C6 . 1.397(3) ?
C1 H1A . 0.92(3) ?
C2 C3 . 1.383(3) ?
C2 H2A . 0.98(3) ?
C3 C4 . 1.382(3) ?
C4 C5 . 1.394(3) ?
C4 H4A . 0.98(3) ?
C5 C6 . 1.396(3) ?
C5 H5A . 0.99(3) ?
C6 C7 . 1.520(3) ?
N1 C8 . 1.349(3) ?
N1 C12 . 1.363(3) ?
N1 H1N1 . 0.99(3) ?
N2 C8 . 1.333(3) ?
N2 H1N2 . 0.89(3) ?
N2 H2N2 . 0.85(3) ?
N3 C9 . 1.373(3) ?
N3 H1N3 . 0.85(3) ?
N3 H2N3 . 0.82(3) ?
C8 C9 . 1.435(3) ?
C9 C10 . 1.379(3) ?
C10 C11 . 1.399(3) ?
C10 H10A . 0.98(3) ?
C11 C12 . 1.367(3) ?
C11 H11A . 0.99(3) ?
C12 H12A . 0.94(3) ?

loop_
_geom_hbond_atom_site_label_D
_geom_hbond_atom_site_label_H
_geom_hbond_atom_site_label_A
_geom_hbond_site_symmetry_A
_geom_hbond_distance_DH
_geom_hbond_distance_HA
_geom_hbond_distance_DA
_geom_hbond_angle_DHA
N1 H1N1 O4 . 0.99(3) 1.70(3) 2.671(2) 167(3)
N2 H1N2 O3 . 0.89(3) 2.01(3) 2.901(2) 178(5)
N2 H2N2 O3 2_656 0.86(2) 2.06(2) 2.903(2) 171(2)
N3 H1N3 O3 2_656 0.85(3) 2.14(3) 2.951(3) 159(2)
N3 H2N3 O2 1_675 0.82(3) 2.34(3) 3.140(2) 165(3)
C10 H10A O1 1_675 0.98(3) 2.53(3) 3.507(2) 176.9(16)
C11 H11A O4 2_657 0.99(2) 2.56(2) 3.216(3) 123.5(19)

loop_
_geom_torsion_atom_site_label_1
_geom_torsion_atom_site_label_2
_geom_torsion_atom_site_label_3
_geom_torsion_atom_site_label_4
_geom_torsion_site_symmetry_1
_geom_torsion_site_symmetry_2
_geom_torsion_site_symmetry_3
_geom_torsion_site_symmetry_4
_geom_torsion
_geom_torsion_publ_flag
C6 C1 C2 C3 . . . . -0.8(3) ?
C1 C2 C3 C4 . . . . -0.1(3) ?
C1 C2 C3 N4 . . . . -179.16(16) ?
O2 N4 C3 C4 . . . . -1.9(3) ?
O1 N4 C3 C4 . . . . 178.55(18) ?
O2 N4 C3 C2 . . . . 177.21(18) ?
O1 N4 C3 C2 . . . . -2.3(3) ?
C2 C3 C4 C5 . . . . 0.4(3) ?
N4 C3 C4 C5 . . . . 179.44(17) ?
C3 C4 C5 C6 . . . . 0.2(3) ?
C4 C5 C6 C1 . . . . -1.0(3) ?
C4 C5 C6 C7 . . . . 179.32(16) ?
C2 C1 C6 C5 . . . . 1.3(3) ?
C2 C1 C6 C7 . . . . -179.02(17) ?
C5 C6 C7 O3 . . . . 5.3(3) ?
C1 C6 C7 O3 . . . . -174.40(17) ?
C5 C6 C7 O4 . . . . -174.72(17) ?
C1 C6 C7 O4 . . . . 5.6(2) ?
C12 N1 C8 N2 . . . . 177.00(18) ?
C12 N1 C8 C9 . . . . -2.2(3) ?
N2 C8 C9 N3 . . . . 3.9(3) ?
N1 C8 C9 N3 . . . . -176.90(17) ?
N2 C8 C9 C10 . . . . -177.88(18) ?
N1 C8 C9 C10 . . . . 1.3(2) ?
N3 C9 C10 C11 . . . . 178.94(19) ?
C8 C9 C10 C11 . . . . 0.8(3) ?
C9 C10 C11 C12 . . . . -2.1(3) ?
C8 N1 C12 C11 . . . . 0.9(3) ?
C10 C11 C12 N1 . . . . 1.3(3) ?
